data_2226872
loop_
_publ_author_name
'Asiri, Abdullah M.'
'Khan, Salman A.'
'Tahir, M. Nawaz'

_publ_section_title
;
 (2<i>E</i>)-3-(3,4-Dimethoxyphenyl)-1-(2,5-dimethylthiophen-3-yl)prop-2-en-1-one
;
_journal_issue 8
_journal_name_full 'Acta Crystallographica Section E'
_journal_page_first o2133
_journal_paper_doi 10.1107/S1600536810029272
_journal_volume 66
_journal_year 2010
_chemical_formula_iupac 'C17 H18 O3 S'
_chemical_formula_moiety 'C17 H18 O3 S'
_chemical_formula_sum 'C17 H18 O3 S'
_chemical_formula_weight 302.37
_chemical_name_systematic
;
(2<i>E</i>)-3-(3,4-Dimethoxyphenyl)-1-(2,5-dimethylthiophen-3-yl)prop-2-en-1-one
;
_space_group_IT_number 14
_symmetry_cell_setting monoclinic
_symmetry_space_group_name_Hall '-P 2yn'
_symmetry_space_group_name_H-M 'P 1 21/n 1'
_atom_sites_solution_hydrogens geom
_atom_sites_solution_primary direct
_atom_sites_solution_secondary difmap
_audit_creation_method SHELXL-97
_cell_angle_alpha 90
_cell_angle_beta 94.624(4)
_cell_angle_gamma 90
_cell_formula_units_Z 4
_cell_length_a 9.1821(6)
_cell_length_b 8.3529(5)
_cell_length_c 20.3443(13)
_cell_measurement_reflns_used 2182
_cell_measurement_temperature 296(2)
_cell_measurement_theta_max 25.25
_cell_measurement_theta_min 2.51
_cell_volume 1555.27(17)
_computing_cell_refinement 'SAINT (Bruker, 2009)'
_computing_data_collection 'APEX2 (Bruker, 2009)'
_computing_data_reduction 'SAINT (Bruker, 2009)'
_computing_molecular_graphics 'ORTEP-3 for Windows (Farrugia, 1997) and PLATON (Spek, 2009)'
_computing_publication_material
;
WinGX (Farrugia, 1999) and PLATON (Spek, 2009)
;
_computing_structure_refinement 'SHELXL97 (Sheldrick, 2008)'
_computing_structure_solution 'SHELXS97 (Sheldrick, 2008)'
_diffrn_ambient_temperature 296(2)
_diffrn_detector_area_resol_mean 8.10
_diffrn_measured_fraction_theta_full 0.996
_diffrn_measured_fraction_theta_max 0.996
_diffrn_measurement_device_type 'Bruker KAPPA APEXII CCD'
_diffrn_measurement_method \w
_diffrn_radiation_monochromator graphite
_diffrn_radiation_source 'fine-focus sealed tube'
_diffrn_radiation_type MoK\a
_diffrn_radiation_wavelength 0.71073
_diffrn_reflns_av_R_equivalents 0.0247
_diffrn_reflns_av_sigmaI/netI 0.0236
_diffrn_reflns_limit_h_max 11
_diffrn_reflns_limit_h_min -10
_diffrn_reflns_limit_k_max 10
_diffrn_reflns_limit_k_min -9
_diffrn_reflns_limit_l_max 24
_diffrn_reflns_limit_l_min -24
_diffrn_reflns_number 11371
_diffrn_reflns_theta_full 25.25
_diffrn_reflns_theta_max 25.25
_diffrn_reflns_theta_min 2.51
_diffrn_standards_decay_% 0
_diffrn_standards_interval_count 0
_diffrn_standards_interval_time 0
_diffrn_standards_number 0
_exptl_absorpt_coefficient_mu 0.215
_exptl_absorpt_correction_T_max 0.965
_exptl_absorpt_correction_T_min 0.868
_exptl_absorpt_correction_type multi-scan
_exptl_absorpt_process_details '(SADABS; Bruker, 2005)'
_exptl_crystal_colour yellow
_exptl_crystal_density_diffrn 1.291
_exptl_crystal_density_method 'not measured'
_exptl_crystal_description prism
_exptl_crystal_F_000 640
_exptl_crystal_size_max 0.30
_exptl_crystal_size_mid 0.24
_exptl_crystal_size_min 0.22
_refine_diff_density_max 0.154
_refine_diff_density_min -0.242
_refine_ls_goodness_of_fit_ref 1.065
_refine_ls_hydrogen_treatment constr
_refine_ls_matrix_type full
_refine_ls_number_parameters 191
_refine_ls_number_reflns 2791
_refine_ls_number_restraints 0
_refine_ls_restrained_S_all 1.065
_refine_ls_R_factor_all 0.0509
_refine_ls_R_factor_gt 0.0362
_refine_ls_shift/su_max 0.000
_refine_ls_shift/su_mean 0.000
_refine_ls_structure_factor_coef Fsqd
_refine_ls_weighting_details 'calc w=1/[\s^2^(Fo^2^)+(0.0462P)^2^+0.3740P] where P=(Fo^2^+2Fc^2^)/3'
_refine_ls_weighting_scheme calc
_refine_ls_wR_factor_gt 0.0930
_refine_ls_wR_factor_ref 0.1056
_reflns_number_gt 2182
_reflns_number_total 2791
_reflns_threshold_expression I>2\s(I)
_cod_data_source_file gk2297.cif
_cod_data_source_block I
_cod_original_sg_symbol_H-M 'P 21/n'
_cod_database_code 2226872
_cod_database_fobs_code 2226872

loop_
_symmetry_equiv_pos_site_id
_symmetry_equiv_pos_as_xyz
1 x,y,z
2 1/2-x,1/2+y,1/2-z
3 -x,-y,-z
4 1/2+x,1/2-y,1/2+z

loop_
_atom_site_aniso_label
_atom_site_aniso_U_11
_atom_site_aniso_U_22
_atom_site_aniso_U_33
_atom_site_aniso_U_12
_atom_site_aniso_U_13
_atom_site_aniso_U_23
S1 0.0546(3) 0.0741(4) 0.0675(3) 0.0037(3) -0.0054(2) -0.0005(3)
O1 0.0578(8) 0.0640(8) 0.0522(7) 0.0112(6) 0.0117(6) 0.0113(6)
O2 0.0603(8) 0.0686(9) 0.0679(9) 0.0191(7) -0.0009(7) 0.0068(7)
O3 0.0874(11) 0.1509(16) 0.0607(9) 0.0547(11) 0.0350(8) 0.0337(10)
C1 0.0462(10) 0.0443(9) 0.0504(10) -0.0022(7) 0.0085(8) -0.0028(7)
C2 0.0419(9) 0.0426(9) 0.0512(10) 0.0027(7) 0.0080(7) -0.0023(7)
C3 0.0468(10) 0.0402(9) 0.0489(9) -0.0008(7) 0.0068(8) -0.0029(7)
C4 0.0462(10) 0.0434(9) 0.0565(10) 0.0007(8) -0.0014(8) -0.0028(8)
C5 0.0390(10) 0.0560(11) 0.0706(12) 0.0033(8) 0.0069(9) -0.0077(9)
C6 0.0475(10) 0.0590(11) 0.0575(11) -0.0019(8) 0.0142(8) -0.0030(9)
C7 0.0589(12) 0.0756(13) 0.0514(10) 0.0145(10) 0.0152(9) 0.0050(9)
C8 0.0675(14) 0.0900(17) 0.0931(17) 0.0315(13) -0.0065(12) 0.0054(13)
C9 0.0573(11) 0.0587(11) 0.0490(10) 0.0026(9) 0.0164(8) 0.0015(8)
C10 0.0536(11) 0.0596(11) 0.0433(9) 0.0034(9) 0.0117(8) -0.0026(8)
C11 0.0617(12) 0.0680(12) 0.0466(10) 0.0098(9) 0.0146(9) 0.0029(9)
C12 0.0527(10) 0.0548(10) 0.0465(10) 0.0003(8) 0.0061(8) -0.0044(8)
C13 0.0606(12) 0.0760(13) 0.0525(11) 0.0089(10) 0.0131(9) 0.0037(9)
C14 0.0541(12) 0.0737(13) 0.0666(12) 0.0029(10) 0.0104(9) -0.0047(10)
C15 0.0549(11) 0.0563(10) 0.0484(10) -0.0049(8) 0.0006(8) -0.0058(8)
C16 0.0811(16) 0.0956(16) 0.0524(12) 0.0066(13) 0.0046(11) 0.0097(11)
C17 0.0693(16) 0.134(2) 0.0976(19) 0.0252(16) 0.0270(14) 0.0061(17)

loop_
_atom_site_type_symbol
_atom_site_label
_atom_site_fract_x
_atom_site_fract_y
_atom_site_fract_z
_atom_site_U_iso_or_equiv
_atom_site_thermal_displace_type
_atom_site_calc_flag
_atom_site_refinement_flags
_atom_site_occupancy
S S1 -0.23565(6) 0.41751(7) -0.05399(3) 0.0660(2) Uani . . 1.000
O O1 0.29637(14) -0.19408(15) 0.29377(6) 0.0576(4) Uani . . 1.000
O O2 0.54659(15) -0.32480(16) 0.28650(7) 0.0659(5) Uani . . 1.000
O O3 0.20712(19) 0.1767(2) -0.04839(7) 0.0981(7) Uani . . 1.000
C C1 0.37251(18) -0.05442(19) 0.12728(8) 0.0467(6) Uani . . 1.000
C C2 0.29878(18) -0.07466(19) 0.18470(8) 0.0450(5) Uani . . 1.000
C C3 0.36019(19) -0.16436(19) 0.23649(8) 0.0451(5) Uani . . 1.000
C C4 0.49784(19) -0.2356(2) 0.23254(9) 0.0490(6) Uani . . 1.000
C C5 0.57073(19) -0.2145(2) 0.17692(10) 0.0551(6) Uani . . 1.000
C C6 0.50821(19) -0.1245(2) 0.12462(9) 0.0541(6) Uani . . 1.000
C C7 0.1508(2) -0.1415(3) 0.29816(9) 0.0614(7) Uani . . 1.000
C C8 0.6814(3) -0.4081(3) 0.28383(12) 0.0842(9) Uani . . 1.000
C C9 0.3079(2) 0.0318(2) 0.06976(9) 0.0543(6) Uani . . 1.000
C C10 0.1823(2) 0.1089(2) 0.06199(8) 0.0518(6) Uani . . 1.000
C C11 0.1314(2) 0.1829(2) -0.00184(9) 0.0582(7) Uani . . 1.000
C C12 -0.0124(2) 0.2618(2) -0.00808(8) 0.0512(6) Uani . . 1.000
C C13 -0.1133(2) 0.2654(3) 0.04167(9) 0.0626(7) Uani . . 1.000
C C14 -0.2388(2) 0.3431(3) 0.02449(10) 0.0645(7) Uani . . 1.000
C C15 -0.0661(2) 0.3419(2) -0.06373(9) 0.0534(6) Uani . . 1.000
C C16 0.00200(19) 0.3678(3) -0.12765(8) 0.0764(9) Uani . . 1.000
C C17 -0.3685(2) 0.3698(3) 0.06374(9) 0.0992(11) Uani . . 1.000
H H2 0.20796 -0.02712 0.18767 0.0540 Uiso . . 1.000
H H5 0.66227 -0.26053 0.17423 0.0661 Uiso . . 1.000
H H6 0.55856 -0.11126 0.08712 0.0649 Uiso . . 1.000
H H7A 0.08903 -0.18692 0.26264 0.0921 Uiso . . 1.000
H H7B 0.14723 -0.02682 0.29529 0.0921 Uiso . . 1.000
H H7C 0.11750 -0.17510 0.33951 0.0921 Uiso . . 1.000
H H8A 0.75919 -0.33235 0.28076 0.1263 Uiso . . 1.000
H H8B 0.67593 -0.47691 0.24591 0.1263 Uiso . . 1.000
H H8C 0.69998 -0.47129 0.32304 0.1263 Uiso . . 1.000
H H9 0.36315 0.03252 0.03340 0.0652 Uiso . . 1.000
H H10 0.12456 0.11680 0.09736 0.0621 Uiso . . 1.000
H H13 -0.09372 0.21771 0.08274 0.0751 Uiso . . 1.000
H H16A 0.01848 0.26624 -0.14783 0.1146 Uiso . . 0.800
H H16B 0.09342 0.42280 -0.11923 0.1146 Uiso . . 0.800
H H16C -0.06243 0.43103 -0.15670 0.1146 Uiso . . 0.800
H H17A -0.35355 0.31512 0.10525 0.1488 Uiso . . 1.000
H H17B -0.45484 0.32891 0.03968 0.1488 Uiso . . 1.000
H H17C -0.38004 0.48231 0.07136 0.1488 Uiso . . 1.000
H H16D -0.06913 0.34716 -0.16386 0.1146 Uiso . . 0.200
H H16E 0.08332 0.29641 -0.13003 0.1146 Uiso . . 0.200
H H16F 0.03529 0.47650 -0.12987 0.1146 Uiso . . 0.200

loop_
_atom_type_symbol
_atom_type_description
_atom_type_scat_dispersion_real
_atom_type_scat_dispersion_imag
_atom_type_scat_source
C C 0.0033 0.0016 'International Tables Vol C Tables 4.2.6.8 and 6.1.1.4'
H H 0.0000 0.0000 'International Tables Vol C Tables 4.2.6.8 and 6.1.1.4'
O O 0.0106 0.0060 'International Tables Vol C Tables 4.2.6.8 and 6.1.1.4'
S S 0.1246 0.1234 'International Tables Vol C Tables 4.2.6.8 and 6.1.1.4'

loop_
_geom_angle_atom_site_label_1
_geom_angle_atom_site_label_2
_geom_angle_atom_site_label_3
_geom_angle_site_symmetry_1
_geom_angle_site_symmetry_2
_geom_angle_site_symmetry_3
_geom_angle
_geom_angle_publ_flag
C14 S1 C15 . . . 93.32(9) no
C3 O1 C7 . . . 117.93(14) no
C4 O2 C8 . . . 117.60(16) no
C2 C1 C6 . . . 118.52(15) no
C2 C1 C9 . . . 122.25(15) no
C6 C1 C9 . . . 119.17(15) no
C1 C2 C3 . . . 120.42(15) no
O1 C3 C2 . . . 125.00(15) no
O1 C3 C4 . . . 114.88(15) no
C2 C3 C4 . . . 120.12(16) no
O2 C4 C3 . . . 114.92(15) no
O2 C4 C5 . . . 125.49(16) no
C3 C4 C5 . . . 119.59(16) no
C4 C5 C6 . . . 120.17(16) no
C1 C6 C5 . . . 121.18(16) no
C1 C9 C10 . . . 129.21(17) no
C9 C10 C11 . . . 121.36(16) no
O3 C11 C10 . . . 120.27(17) no
O3 C11 C12 . . . 121.02(17) no
C10 C11 C12 . . . 118.71(15) no
C11 C12 C13 . . . 125.28(16) no
C11 C12 C15 . . . 123.34(16) no
C13 C12 C15 . . . 111.37(17) no
C12 C13 C14 . . . 114.71(18) no
S1 C14 C13 . . . 109.79(15) no
S1 C14 C17 . . . 120.94(15) no
C13 C14 C17 . . . 129.27(19) no
S1 C15 C12 . . . 110.81(14) no
S1 C15 C16 . . . 119.62(14) no
C12 C15 C16 . . . 129.57(17) no
C1 C2 H2 . . . 120.00 no
C3 C2 H2 . . . 120.00 no
C4 C5 H5 . . . 120.00 no
C6 C5 H5 . . . 120.00 no
C1 C6 H6 . . . 119.00 no
C5 C6 H6 . . . 119.00 no
O1 C7 H7A . . . 109.00 no
O1 C7 H7B . . . 109.00 no
O1 C7 H7C . . . 109.00 no
H7A C7 H7B . . . 109.00 no
H7A C7 H7C . . . 109.00 no
H7B C7 H7C . . . 109.00 no
O2 C8 H8A . . . 110.00 no
O2 C8 H8B . . . 109.00 no
O2 C8 H8C . . . 109.00 no
H8A C8 H8B . . . 109.00 no
H8A C8 H8C . . . 109.00 no
H8B C8 H8C . . . 109.00 no
C1 C9 H9 . . . 115.00 no
C10 C9 H9 . . . 115.00 no
C9 C10 H10 . . . 119.00 no
C11 C10 H10 . . . 119.00 no
C12 C13 H13 . . . 123.00 no
C14 C13 H13 . . . 123.00 no
C15 C16 H16A . . . 109.00 no
C15 C16 H16B . . . 109.00 no
C15 C16 H16C . . . 109.00 no
C15 C16 H16D . . . 109.00 no
C15 C16 H16E . . . 109.00 no
C15 C16 H16F . . . 109.00 no
H16A C16 H16B . . . 109.00 no
H16A C16 H16C . . . 109.00 no
H16B C16 H16C . . . 109.00 no
H16D C16 H16E . . . 109.00 no
H16D C16 H16F . . . 109.00 no
H16E C16 H16F . . . 109.00 no
C14 C17 H17A . . . 109.00 no
C14 C17 H17B . . . 109.00 no
C14 C17 H17C . . . 109.00 no
H17A C17 H17B . . . 109.00 no
H17A C17 H17C . . . 109.00 no
H17B C17 H17C . . . 109.00 no

loop_
_geom_bond_atom_site_label_1
_geom_bond_atom_site_label_2
_geom_bond_site_symmetry_1
_geom_bond_site_symmetry_2
_geom_bond_distance
_geom_bond_publ_flag
S1 C14 . . 1.716(2) no
S1 C15 . . 1.7063(19) no
O1 C3 . . 1.369(2) no
O1 C7 . . 1.417(2) no
O2 C4 . . 1.372(2) no
O2 C8 . . 1.425(3) no
O3 C11 . . 1.220(2) no
C1 C2 . . 1.407(2) no
C1 C6 . . 1.382(2) no
C1 C9 . . 1.459(2) no
C2 C3 . . 1.376(2) no
C3 C4 . . 1.405(2) no
C4 C5 . . 1.372(3) no
C5 C6 . . 1.389(3) no
C9 C10 . . 1.319(3) no
C10 C11 . . 1.480(2) no
C11 C12 . . 1.472(3) no
C12 C13 . . 1.427(3) no
C12 C15 . . 1.372(2) no
C13 C14 . . 1.344(3) no
C14 C17 . . 1.503(3) no
C15 C16 . . 1.503(2) no
C2 H2 . . 0.9300 no
C5 H5 . . 0.9300 no
C6 H6 . . 0.9300 no
C7 H7A . . 0.9600 no
C7 H7B . . 0.9600 no
C7 H7C . . 0.9600 no
C8 H8A . . 0.9600 no
C8 H8B . . 0.9600 no
C8 H8C . . 0.9600 no
C9 H9 . . 0.9300 no
C10 H10 . . 0.9300 no
C13 H13 . . 0.9300 no
C16 H16A . . 0.9600 no
C16 H16B . . 0.9600 no
C16 H16C . . 0.9600 no
C16 H16D . . 0.9600 no
C16 H16E . . 0.9600 no
C16 H16F . . 0.9600 no
C17 H17A . . 0.9600 no
C17 H17B . . 0.9600 no
C17 H17C . . 0.9600 no

loop_
_geom_contact_atom_site_label_1
_geom_contact_atom_site_label_2
_geom_contact_distance
_geom_contact_site_symmetry_1
_geom_contact_site_symmetry_2
_geom_contact_publ_flag
S1 C1 3.5635(17) . 3_555 no
S1 C11 3.6293(18) . 3_565 no
S1 C12 3.6734(18) . 3_565 no
S1 C7 3.624(2) . 4_454 no
O1 O2 2.5588(19) . . no
O1 C2 3.335(2) . 2_545 no
O1 C10 3.356(2) . 2_545 no
O2 O1 2.5588(19) . . no
O3 C6 3.175(2) . 3_655 no
O3 C16 2.865(3) . . no
O1 H16C 2.7000 . 4_555 no
O1 H10 2.7700 . 2_545 no
O1 H2 2.8100 . 2_545 no
O2 H13 2.6800 . 2_545 no
O2 H7B 2.8800 . 2_545 no
O3 H9 2.4300 . . no
O3 H16B 2.6700 . . no
O3 H16E 2.1800 . . no
O3 H16A 2.6600 . . no
O3 H6 2.4100 . 3_655 no
C1 S1 3.5635(17) . 3_555 no
C2 O1 3.335(2) . 2_555 no
C5 C8 3.475(3) . 2_655 no
C6 O3 3.175(2) . 3_655 no
C7 S1 3.624(2) . 4_555 no
C8 C5 3.475(3) . 2_645 no
C10 C12 3.598(2) . 3_555 no
C10 O1 3.356(2) . 2_555 no
C11 S1 3.6293(18) . 3_565 no
C12 C10 3.598(2) . 3_555 no
C12 S1 3.6734(18) . 3_565 no
C16 O3 2.865(3) . . no
C2 H7B 2.7700 . . no
C2 H10 2.8000 . . no
C2 H7A 2.7600 . . no
C3 H7B 3.1000 . 2_545 no
C3 H16C 2.9600 . 4_555 no
C4 H7B 2.8100 . 2_545 no
C5 H8C 2.9300 . 2_655 no
C5 H8A 2.8000 . . no
C5 H8B 2.7400 . . no
C6 H8C 3.0800 . 2_655 no
C7 H2 2.5400 . . no
C8 H13 3.0800 . 2_545 no
C8 H5 2.5400 . . no
C10 H13 2.7600 . . no
C10 H2 2.7900 . . no
C11 H16E 2.7800 . . no
C13 H10 2.6800 . . no
C13 H16F 2.8600 . 3_565 no
C13 H16B 3.0400 . 3_565 no
C14 H16B 2.9800 . 3_565 no
H2 C7 2.5400 . . no
H2 C10 2.7900 . . no
H2 H7A 2.3600 . . no
H2 H7B 2.3000 . . no
H2 H10 2.2800 . . no
H2 O1 2.8100 . 2_555 no
H5 C8 2.5400 . . no
H5 H8A 2.3500 . . no
H5 H8B 2.3200 . . no
H5 H16E 2.5900 . 3_655 no
H6 H9 2.3500 . . no
H6 O3 2.4100 . 3_655 no
H7A C2 2.7600 . . no
H7A H2 2.3600 . . no
H7A H16A 2.5500 . 3_555 no
H7A H16D 2.4100 . 3_555 no
H7B C2 2.7700 . . no
H7B H2 2.3000 . . no
H7B O2 2.8800 . 2_555 no
H7B C3 3.1000 . 2_555 no
H7B C4 2.8100 . 2_555 no
H8A C5 2.8000 . . no
H8A H5 2.3500 . . no
H8B C5 2.7400 . . no
H8B H5 2.3200 . . no
H8C C5 2.9300 . 2_645 no
H8C C6 3.0800 . 2_645 no
H9 O3 2.4300 . . no
H9 H6 2.3500 . . no
H10 C2 2.8000 . . no
H10 C13 2.6800 . . no
H10 H2 2.2800 . . no
H10 H13 2.1700 . . no
H10 O1 2.7700 . 2_555 no
H13 C10 2.7600 . . no
H13 H10 2.1700 . . no
H13 H17A 2.6000 . . no
H13 O2 2.6800 . 2_555 no
H13 C8 3.0800 . 2_555 no
H16A O3 2.6600 . . no
H16A H7A 2.5500 . 3_555 no
H16B O3 2.6700 . . no
H16B C13 3.0400 . 3_565 no
H16B C14 2.9800 . 3_565 no
H16C O1 2.7000 . 4_454 no
H16C C3 2.9600 . 4_454 no
H16D H7A 2.4100 . 3_555 no
H16E C11 2.7800 . . no
H16E O3 2.1800 . . no
H16E H5 2.5900 . 3_655 no
H16F C13 2.8600 . 3_565 no
H17A H13 2.6000 . . no

loop_
_geom_hbond_atom_site_label_D
_geom_hbond_atom_site_label_H
_geom_hbond_atom_site_label_A
_geom_hbond_site_symmetry_A
_geom_hbond_distance_DH
_geom_hbond_distance_HA
_geom_hbond_distance_DA
_geom_hbond_angle_DHA
_geom_hbond_publ_flag
C6 H6 O3 3_655 0.93 2.41 3.175(2) 139 yes

loop_
_geom_torsion_atom_site_label_1
_geom_torsion_atom_site_label_2
_geom_torsion_atom_site_label_3
_geom_torsion_atom_site_label_4
_geom_torsion_site_symmetry_1
_geom_torsion_site_symmetry_2
_geom_torsion_site_symmetry_3
_geom_torsion_site_symmetry_4
_geom_torsion
_geom_torsion_publ_flag
C15 S1 C14 C13 . . . . 0.60(19) no
C15 S1 C14 C17 . . . . -179.89(19) no
C14 S1 C15 C12 . . . . -0.23(15) no
C14 S1 C15 C16 . . . . 179.43(17) no
C7 O1 C3 C2 . . . . 6.1(2) no
C7 O1 C3 C4 . . . . -172.97(16) no
C8 O2 C4 C3 . . . . 176.26(17) no
C8 O2 C4 C5 . . . . -2.7(3) no
C6 C1 C2 C3 . . . . -0.9(2) no
C9 C1 C2 C3 . . . . 176.38(16) no
C2 C1 C6 C5 . . . . 0.7(2) no
C9 C1 C6 C5 . . . . -176.74(16) no
C2 C1 C9 C10 . . . . 3.9(3) no
C6 C1 C9 C10 . . . . -178.80(18) no
C1 C2 C3 O1 . . . . -178.57(15) no
C1 C2 C3 C4 . . . . 0.5(2) no
O1 C3 C4 O2 . . . . 0.4(2) no
O1 C3 C4 C5 . . . . 179.43(15) no
C2 C3 C4 O2 . . . . -178.71(15) no
C2 C3 C4 C5 . . . . 0.3(3) no
O2 C4 C5 C6 . . . . 178.31(16) no
C3 C4 C5 C6 . . . . -0.6(3) no
C4 C5 C6 C1 . . . . 0.1(3) no
C1 C9 C10 C11 . . . . -176.81(16) no
C9 C10 C11 O3 . . . . -1.6(3) no
C9 C10 C11 C12 . . . . 177.63(16) no
O3 C11 C12 C13 . . . . 175.23(19) no
O3 C11 C12 C15 . . . . -4.6(3) no
C10 C11 C12 C13 . . . . -4.0(3) no
C10 C11 C12 C15 . . . . 176.11(16) no
C11 C12 C13 C14 . . . . -179.21(19) no
C15 C12 C13 C14 . . . . 0.7(3) no
C11 C12 C15 S1 . . . . 179.70(14) no
C11 C12 C15 C16 . . . . 0.1(3) no
C13 C12 C15 S1 . . . . -0.2(2) no
C13 C12 C15 C16 . . . . -179.81(19) no
C12 C13 C14 S1 . . . . -0.8(3) no
C12 C13 C14 C17 . . . . 179.7(2) no
